data_2208352
loop_
_publ_author_name
'Fa-Hui Li'
'Han-Dong Yin'
'Gang Li'
'Da-Qi Wang'

_publ_section_title
;
 Tri-<i>n</i>-butyl(5-chloro-6-hydroxypyridine-3-carboxylato)tin(IV)
;
_journal_coeditor_code HK6074
_journal_issue 3
_journal_name_full 'Acta Crystallographica Section E'
_journal_page_first m645
_journal_page_last m647
_journal_paper_doi 10.1107/S1600536806006659
_journal_volume 62
_journal_year 2006
_chemical_formula_iupac '[Sn (C4 H9)3 (C6 H3 Cl N O3)]'
_chemical_formula_moiety 'C18 H30 Cl N O3 Sn'
_chemical_formula_sum 'C18 H30 Cl N O3 Sn'
_chemical_formula_weight 462.57
_chemical_name_systematic
;
Tri-n-butyl(5-chloro-6-hydroxypyridine-3-carboxylato)tin(IV)
;
_space_group_IT_number 19
_symmetry_cell_setting orthorhombic
_symmetry_space_group_name_Hall 'P 2ac 2ab'
_symmetry_space_group_name_H-M 'P 21 21 21'
_atom_sites_solution_hydrogens geom
_atom_sites_solution_primary direct
_atom_sites_solution_secondary difmap
_audit_creation_method SHELXL-97
_cell_angle_alpha 90.00
_cell_angle_beta 90.00
_cell_angle_gamma 90.00
_cell_formula_units_Z 4
_cell_length_a 8.825(2)
_cell_length_b 10.823(3)
_cell_length_c 22.592(6)
_cell_measurement_reflns_used 3993
_cell_measurement_temperature 298(2)
_cell_measurement_theta_max 26.334
_cell_measurement_theta_min 2.478
_cell_volume 2157.8(10)
_computing_cell_refinement 'SAINT (Bruker, 1998)'
_computing_data_collection 'SMART (Bruker, 1998)'
_computing_data_reduction SAINT
_computing_molecular_graphics 'SHELXTL (Bruker, 1998)'
_computing_publication_material SHELXTL
_computing_structure_refinement 'SHELXL97 (Sheldrick, 1997)'
_computing_structure_solution 'SHELXS97 (Sheldrick, 1997)'
_diffrn_ambient_temperature 298(2)
_diffrn_measured_fraction_theta_full 1.000
_diffrn_measured_fraction_theta_max 1.000
_diffrn_measurement_device_type 'Bruker SMART CCD area-detector'
_diffrn_measurement_method '\f and \w'
_diffrn_radiation_monochromator graphite
_diffrn_radiation_source 'fine-focus sealed tube'
_diffrn_radiation_type MoK\a
_diffrn_radiation_wavelength 0.71073
_diffrn_reflns_av_R_equivalents 0.0547
_diffrn_reflns_av_sigmaI/netI 0.0504
_diffrn_reflns_limit_h_max 10
_diffrn_reflns_limit_h_min -10
_diffrn_reflns_limit_k_max 12
_diffrn_reflns_limit_k_min -10
_diffrn_reflns_limit_l_max 26
_diffrn_reflns_limit_l_min -23
_diffrn_reflns_number 11314
_diffrn_reflns_theta_full 25.00
_diffrn_reflns_theta_max 25.00
_diffrn_reflns_theta_min 2.09
_exptl_absorpt_coefficient_mu 1.322
_exptl_absorpt_correction_T_max 0.8065
_exptl_absorpt_correction_T_min 0.6335
_exptl_absorpt_correction_type multi-scan
_exptl_absorpt_process_details '(SADABS; Sheldrick, 1996)'
_exptl_crystal_colour colorless
_exptl_crystal_density_diffrn 1.424
_exptl_crystal_density_method 'not measured'
_exptl_crystal_description block
_exptl_crystal_F_000 944
_exptl_crystal_size_max 0.38
_exptl_crystal_size_mid 0.24
_exptl_crystal_size_min 0.17
_refine_diff_density_max 1.302
_refine_diff_density_min -0.645
_refine_ls_abs_structure_details 'Flack (1983), 2193 Friedel Pairs'
_refine_ls_abs_structure_Flack -0.05(5)
_refine_ls_extinction_method none
_refine_ls_goodness_of_fit_ref 0.997
_refine_ls_hydrogen_treatment constr
_refine_ls_matrix_type full
_refine_ls_number_parameters 226
_refine_ls_number_reflns 3815
_refine_ls_number_restraints 492
_refine_ls_restrained_S_all 1.011
_refine_ls_R_factor_all 0.0632
_refine_ls_R_factor_gt 0.0416
_refine_ls_shift/su_max 0.002
_refine_ls_shift/su_mean 0.000
_refine_ls_structure_factor_coef Fsqd
_refine_ls_weighting_details 'calc w=1/[\s^2^(Fo^2^)+(0.0634P)^2^+1.3585P] where P=(Fo^2^+2Fc^2^)/3'
_refine_ls_weighting_scheme calc
_refine_ls_wR_factor_gt 0.1021
_refine_ls_wR_factor_ref 0.1174
_reflns_number_gt 2876
_reflns_number_total 3815
_reflns_threshold_expression I>2\s(I)
_cod_data_source_file hk6074.cif
_cod_data_source_block I
_cod_original_cell_volume 2157.9(10)
_cod_database_code 2208352

loop_
_symmetry_equiv_pos_as_xyz
'x, y, z'
'-x+1/2, -y, z+1/2'
'-x, y+1/2, -z+1/2'
'x+1/2, -y+1/2, -z'

loop_
_atom_site_type_symbol
_atom_site_label
_atom_site_fract_x
_atom_site_fract_y
_atom_site_fract_z
_atom_site_U_iso_or_equiv
_atom_site_adp_type
_atom_site_calc_flag
_atom_site_refinement_flags
_atom_site_occupancy
_atom_site_disorder_assembly
_atom_site_disorder_group
Sn Sn1 0.15184(4) 0.49754(4) 0.870983(17) 0.04879(16) Uani d . 1 . .
Cl Cl1 0.2710(3) 1.1323(2) 0.96393(11) 0.1002(9) Uani d . 1 . .
N N1 0.0647(8) 1.0990(5) 0.8117(3) 0.0572(15) Uani d . 1 . .
H H1 0.0242 1.1460 0.7854 0.069 Uiso calc R 1 . .
O O1 0.1838(5) 0.6941(4) 0.8707(2) 0.0525(11) Uani d . 1 . .
O O2 0.0658(7) 0.7190(4) 0.7844(2) 0.0710(15) Uani d . 1 . .
O O3 0.1066(7) 1.2660(4) 0.8694(3) 0.0738(16) Uani d . 1 . .
C C1 0.1262(9) 0.7595(6) 0.8291(3) 0.0555(13) Uani d DU 1 . .
C C2 0.0680(8) 0.9742(5) 0.8009(3) 0.0521(14) Uani d U 1 . .
H H2 0.0265 0.9442 0.7659 0.063 Uiso calc R 1 . .
C C3 0.1290(9) 0.8954(6) 0.8392(3) 0.0519(13) Uani d DU 1 . .
C C4 0.1972(10) 0.9468(7) 0.8915(3) 0.0544(14) Uani d U 1 . .
H H4 0.2445 0.8955 0.9189 0.065 Uiso calc R 1 . .
C C5 0.1919(9) 1.0690(6) 0.9006(3) 0.0489(15) Uani d U 1 . .
C C6 0.1210(8) 1.1530(6) 0.8612(3) 0.0485(14) Uani d U 1 . .
C C7 -0.0889(7) 0.5023(7) 0.8790(3) 0.0623(12) Uani d DU 1 . .
H H7A -0.1325 0.5020 0.8395 0.075 Uiso calc R 1 . .
H H7B -0.1218 0.4273 0.8987 0.075 Uiso calc R 1 . .
C C8 -0.1522(8) 0.6131(7) 0.9128(4) 0.0684(14) Uani d DU 1 . .
H H8A -0.1071 0.6150 0.9519 0.082 Uiso calc R 1 . .
H H8B -0.1226 0.6882 0.8924 0.082 Uiso calc R 1 . .
C C9 -0.3214(8) 0.6116(7) 0.9191(4) 0.0760(17) Uani d DU 1 . .
H H9A -0.3513 0.5394 0.9417 0.091 Uiso calc R 1 . .
H H9B -0.3672 0.6054 0.8802 0.091 Uiso calc R 1 . .
C C10 -0.3802(11) 0.7274(8) 0.9500(4) 0.095(3) Uani d DU 1 . .
H H10A -0.4887 0.7242 0.9522 0.142 Uiso calc R 1 . .
H H10B -0.3499 0.7992 0.9280 0.142 Uiso calc R 1 . .
H H10C -0.3389 0.7317 0.9893 0.142 Uiso calc R 1 . .
C C11 0.2723(8) 0.4756(7) 0.9527(3) 0.0667(14) Uani d DU 1 . .
H H11A 0.3510 0.4141 0.9469 0.080 Uiso calc R 1 . .
H H11B 0.3219 0.5531 0.9620 0.080 Uiso calc R 1 . .
C C12 0.1778(9) 0.4376(7) 1.0049(3) 0.0643(15) Uani d DU 1 . .
H H12A 0.1217 0.3635 0.9947 0.077 Uiso calc R 1 . .
H H12B 0.1047 0.5024 1.0132 0.077 Uiso calc R 1 . .
C C13 0.2694(10) 0.4130(8) 1.0605(3) 0.0778(19) Uani d DU 1 . .
H H13A 0.3469 0.3524 1.0512 0.093 Uiso calc R 1 . .
H H13B 0.3207 0.4887 1.0717 0.093 Uiso calc R 1 . .
C C14 0.1820(12) 0.3679(12) 1.1121(4) 0.115(3) Uani d DU 1 . .
H H14A 0.2491 0.3563 1.1451 0.173 Uiso calc R 1 . .
H H14B 0.1344 0.2908 1.1024 0.173 Uiso calc R 1 . .
H H14C 0.1058 0.4276 1.1224 0.173 Uiso calc R 1 . .
C C15 0.2780(9) 0.4556(7) 0.7938(3) 0.0678(15) Uani d DU 1 B .
H H15A 0.2191 0.4008 0.7688 0.081 Uiso calc R 1 . .
H H15B 0.2964 0.5311 0.7718 0.081 Uiso calc R 1 . .
C C16 0.4281(10) 0.3949(8) 0.8082(4) 0.0819(17) Uani d DU 1 . .
H H16A 0.4082 0.3201 0.8305 0.098 Uiso calc R 1 A 1
H H16B 0.4852 0.4501 0.8336 0.098 Uiso calc R 1 A 1
C C17 0.5266(10) 0.3616(9) 0.7552(4) 0.0929(18) Uani d PDU 0.80 B 1
H H17A 0.5586 0.4379 0.7364 0.112 Uiso calc PR 0.80 B 1
H H17B 0.6170 0.3209 0.7699 0.112 Uiso calc PR 0.80 B 1
C C18 0.4596(17) 0.2836(13) 0.7104(6) 0.117(4) Uani d PDU 0.80 B 1
H H18A 0.5295 0.2736 0.6782 0.176 Uiso calc PR 0.80 B 1
H H18B 0.3680 0.3210 0.6961 0.176 Uiso calc PR 0.80 B 1
H H18C 0.4367 0.2042 0.7272 0.176 Uiso calc PR 0.80 B 1
C C17' 0.5266(10) 0.3616(9) 0.7552(4) 0.0929(18) Uani d PU 0.20 B 2
H H17C 0.6330 0.3672 0.7657 0.112 Uiso calc PR 0.20 B 2
H H17D 0.5072 0.4180 0.7227 0.112 Uiso calc PR 0.20 B 2
C C18' 0.486(5) 0.227(2) 0.7368(18) 0.092(5) Uani d PDU 0.20 B 2
H H18D 0.5437 0.2038 0.7025 0.139 Uiso calc PR 0.20 B 2
H H18E 0.3797 0.2216 0.7279 0.139 Uiso calc PR 0.20 B 2
H H18F 0.5093 0.1713 0.7688 0.139 Uiso calc PR 0.20 B 2

loop_
_atom_site_aniso_label
_atom_site_aniso_U_11
_atom_site_aniso_U_22
_atom_site_aniso_U_33
_atom_site_aniso_U_12
_atom_site_aniso_U_13
_atom_site_aniso_U_23
Sn1 0.0593(2) 0.0281(2) 0.0589(3) 0.0017(3) 0.0035(2) -0.0010(3)
Cl1 0.152(2) 0.0528(12) 0.0955(17) 0.0066(14) -0.0568(17) -0.0222(11)
N1 0.081(4) 0.037(3) 0.053(4) 0.003(3) -0.010(3) 0.007(3)
O1 0.069(3) 0.024(2) 0.065(3) -0.001(2) 0.001(3) 0.001(2)
O2 0.102(4) 0.047(3) 0.065(3) -0.006(3) -0.023(3) -0.016(2)
O3 0.102(4) 0.021(2) 0.098(4) 0.006(2) -0.010(4) 0.003(2)
C1 0.064(3) 0.042(2) 0.060(3) -0.003(2) 0.002(2) 0.000(2)
C2 0.062(3) 0.038(3) 0.056(3) -0.007(3) -0.003(3) 0.002(2)
C3 0.060(3) 0.041(3) 0.055(3) -0.002(2) 0.000(3) 0.003(2)
C4 0.063(3) 0.042(3) 0.058(3) 0.001(3) -0.005(3) 0.003(2)
C5 0.062(3) 0.027(3) 0.057(3) -0.001(3) -0.010(3) 0.004(3)
C6 0.062(3) 0.029(3) 0.055(3) -0.006(2) 0.000(3) 0.009(2)
C7 0.066(2) 0.051(2) 0.070(3) 0.003(3) 0.003(2) -0.001(3)
C8 0.070(3) 0.059(3) 0.077(3) 0.002(3) 0.004(3) 0.001(2)
C9 0.075(3) 0.066(3) 0.087(3) 0.001(3) 0.003(3) 0.003(3)
C10 0.093(5) 0.091(5) 0.100(5) 0.014(5) 0.020(5) -0.019(4)
C11 0.066(2) 0.062(3) 0.072(3) -0.001(2) 0.000(2) -0.002(2)
C12 0.071(3) 0.056(3) 0.066(3) -0.003(3) -0.002(3) -0.001(3)
C13 0.080(4) 0.078(4) 0.075(4) 0.001(3) -0.007(4) 0.005(3)
C14 0.117(7) 0.156(8) 0.072(5) -0.005(7) -0.011(6) 0.010(6)
C15 0.075(3) 0.059(3) 0.070(3) 0.004(3) 0.005(3) -0.006(3)
C16 0.079(3) 0.084(3) 0.083(3) 0.005(3) 0.006(3) -0.013(3)
C17 0.087(3) 0.098(4) 0.094(4) 0.010(3) 0.007(3) -0.009(3)
C18 0.111(7) 0.124(7) 0.116(8) 0.032(7) 0.001(7) -0.036(6)
C17' 0.087(3) 0.098(4) 0.094(4) 0.010(3) 0.007(3) -0.009(3)
C18' 0.096(9) 0.089(10) 0.092(10) 0.014(9) 0.001(9) -0.012(9)

loop_
_atom_type_symbol
_atom_type_description
_atom_type_scat_dispersion_real
_atom_type_scat_dispersion_imag
_atom_type_scat_source
C C 0.0033 0.0016 'International Tables Vol C Tables 4.2.6.8 and 6.1.1.4'
H H 0.0000 0.0000 'International Tables Vol C Tables 4.2.6.8 and 6.1.1.4'
O O 0.0106 0.0060 'International Tables Vol C Tables 4.2.6.8 and 6.1.1.4'
Sn Sn -0.6537 1.4246 'International Tables Vol C Tables 4.2.6.8 and 6.1.1.4'
N N 0.0061 0.0033 'International Tables Vol C Tables 4.2.6.8 and 6.1.1.4'
Cl Cl 0.1484 0.1585 'International Tables Vol C Tables 4.2.6.8 and 6.1.1.4'

loop_
_geom_angle_atom_site_label_1
_geom_angle_atom_site_label_2
_geom_angle_atom_site_label_3
_geom_angle_site_symmetry_3
_geom_angle
_geom_angle_publ_flag
C15 Sn1 C7 . 126.7(3) yes
C15 Sn1 C11 . 115.1(3) yes
C7 Sn1 C11 . 115.1(3) yes
C15 Sn1 O1 . 98.1(2) yes
C7 Sn1 O1 . 96.2(2) yes
C11 Sn1 O1 . 92.7(3) yes
C15 Sn1 O3 1_545 81.9(2) yes
C7 Sn1 O3 1_545 82.4(2) yes
C11 Sn1 O3 1_545 88.9(3) yes
O1 Sn1 O3 1_545 178.21(19) yes
C6 N1 C2 . 124.3(6) ?
C6 N1 H1 . 117.8 ?
C2 N1 H1 . 117.8 ?
C1 O1 Sn1 . 119.8(4) ?
C6 O3 Sn1 1_565 163.2(5) ?
O2 C1 O1 . 125.5(6) ?
O2 C1 C3 . 119.2(7) ?
O1 C1 C3 . 115.3(6) ?
C3 C2 N1 . 121.6(6) ?
C3 C2 H2 . 119.2 ?
N1 C2 H2 . 119.2 ?
C2 C3 C4 . 117.2(6) ?
C2 C3 C1 . 121.9(7) ?
C4 C3 C1 . 120.9(7) ?
C5 C4 C3 . 119.5(7) ?
C5 C4 H4 . 120.2 ?
C3 C4 H4 . 120.2 ?
C4 C5 C6 . 123.5(8) ?
C4 C5 Cl1 . 120.2(6) ?
C6 C5 Cl1 . 116.3(5) ?
O3 C6 N1 . 120.7(6) ?
O3 C6 C5 . 125.5(7) ?
N1 C6 C5 . 113.8(6) ?
C8 C7 Sn1 . 115.2(5) ?
C8 C7 H7A . 108.5 ?
Sn1 C7 H7A . 108.5 ?
C8 C7 H7B . 108.5 ?
Sn1 C7 H7B . 108.5 ?
H7A C7 H7B . 107.5 ?
C9 C8 C7 . 113.8(6) ?
C9 C8 H8A . 108.8 ?
C7 C8 H8A . 108.8 ?
C9 C8 H8B . 108.8 ?
C7 C8 H8B . 108.8 ?
H8A C8 H8B . 107.7 ?
C8 C9 C10 . 111.9(7) ?
C8 C9 H9A . 109.2 ?
C10 C9 H9A . 109.2 ?
C8 C9 H9B . 109.2 ?
C10 C9 H9B . 109.2 ?
H9A C9 H9B . 107.9 ?
C9 C10 H10A . 109.5 ?
C9 C10 H10B . 109.5 ?
H10A C10 H10B . 109.5 ?
C9 C10 H10C . 109.5 ?
H10A C10 H10C . 109.5 ?
H10B C10 H10C . 109.5 ?
C12 C11 Sn1 . 115.5(5) ?
C12 C11 H11A . 108.4 ?
Sn1 C11 H11A . 108.4 ?
C12 C11 H11B . 108.4 ?
Sn1 C11 H11B . 108.4 ?
H11A C11 H11B . 107.5 ?
C11 C12 C13 . 113.7(6) ?
C11 C12 H12A . 108.8 ?
C13 C12 H12A . 108.8 ?
C11 C12 H12B . 108.8 ?
C13 C12 H12B . 108.8 ?
H12A C12 H12B . 107.7 ?
C14 C13 C12 . 115.6(7) ?
C14 C13 H13A . 108.4 ?
C12 C13 H13A . 108.4 ?
C14 C13 H13B . 108.4 ?
C12 C13 H13B . 108.4 ?
H13A C13 H13B . 107.4 ?
C13 C14 H14A . 109.5 ?
C13 C14 H14B . 109.5 ?
H14A C14 H14B . 109.5 ?
C13 C14 H14C . 109.5 ?
H14A C14 H14C . 109.5 ?
H14B C14 H14C . 109.5 ?
C16 C15 Sn1 . 112.0(5) ?
C16 C15 H15A . 109.2 ?
Sn1 C15 H15A . 109.2 ?
C16 C15 H15B . 109.2 ?
Sn1 C15 H15B . 109.2 ?
H15A C15 H15B . 107.9 ?
C15 C16 C17 . 115.7(7) ?
C15 C16 H16A . 108.4 ?
C17 C16 H16A . 108.4 ?
C15 C16 H16B . 108.4 ?
C17 C16 H16B . 108.4 ?
H16A C16 H16B . 107.4 ?
C18 C17 C16 . 117.1(9) ?
C18 C17 H17A . 108.0 ?
C16 C17 H17A . 108.0 ?
C18 C17 H17B . 108.0 ?
C16 C17 H17B . 108.0 ?
H17A C17 H17B . 107.3 ?
C17 C18 H18A . 109.5 ?
C17 C18 H18B . 109.5 ?
H18A C18 H18B . 109.5 ?
C17 C18 H18C . 109.5 ?
H18A C18 H18C . 109.5 ?
H18B C18 H18C . 109.5 ?
H18D C18' H18E . 109.5 ?
H18D C18' H18F . 109.5 ?
H18E C18' H18F . 109.5 ?

loop_
_geom_bond_atom_site_label_1
_geom_bond_atom_site_label_2
_geom_bond_site_symmetry_2
_geom_bond_distance
_geom_bond_publ_flag
Sn1 C15 . 2.119(7) yes
Sn1 C7 . 2.133(6) yes
Sn1 C11 . 2.143(7) yes
Sn1 O1 . 2.146(4) yes
Sn1 O3 1_545 2.537(4) yes
Cl1 C5 . 1.733(7) ?
N1 C6 . 1.355(9) ?
N1 C2 . 1.373(8) ?
N1 H1 . 0.8600 ?
O1 C1 . 1.281(8) ?
O2 C1 . 1.223(8) ?
O3 C6 . 1.243(8) ?
O3 Sn1 1_565 2.537(4) yes
C1 C3 . 1.489(8) ?
C2 C3 . 1.329(9) ?
C2 H2 . 0.9300 ?
C3 C4 . 1.439(10) ?
C4 C5 . 1.339(8) ?
C4 H4 . 0.9300 ?
C5 C6 . 1.419(9) ?
C7 C8 . 1.528(9) ?
C7 H7A . 0.9700 ?
C7 H7B . 0.9700 ?
C8 C9 . 1.500(10) ?
C8 H8A . 0.9700 ?
C8 H8B . 0.9700 ?
C9 C10 . 1.525(9) ?
C9 H9A . 0.9700 ?
C9 H9B . 0.9700 ?
C10 H10A . 0.9600 ?
C10 H10B . 0.9600 ?
C10 H10C . 0.9600 ?
C11 C12 . 1.502(9) ?
C11 H11A . 0.9700 ?
C11 H11B . 0.9700 ?
C12 C13 . 1.517(9) ?
C12 H12A . 0.9700 ?
C12 H12B . 0.9700 ?
C13 C14 . 1.482(11) ?
C13 H13A . 0.9700 ?
C13 H13B . 0.9700 ?
C14 H14A . 0.9600 ?
C14 H14B . 0.9600 ?
C14 H14C . 0.9600 ?
C15 C16 . 1.515(10) ?
C15 H15A . 0.9700 ?
C15 H15B . 0.9700 ?
C16 C17 . 1.522(10) ?
C16 H16A . 0.9700 ?
C16 H16B . 0.9700 ?
C17 C18 . 1.445(12) ?
C17 H17A . 0.9700 ?
C17 H17B . 0.9700 ?
C18 H18A . 0.9600 ?
C18 H18B . 0.9600 ?
C18 H18C . 0.9600 ?
C18' H18D . 0.9600 ?
C18' H18E . 0.9600 ?
C18' H18F . 0.9600 ?

loop_
_geom_hbond_atom_site_label_D
_geom_hbond_atom_site_label_H
_geom_hbond_atom_site_label_A
_geom_hbond_site_symmetry_A
_geom_hbond_distance_DH
_geom_hbond_distance_HA
_geom_hbond_distance_DA
_geom_hbond_angle_DHA
_geom_hbond_publ_flag
N1 H1 O2 3_556 0.86 1.95 2.781(8) 167 yes
